data_4067099
loop_
_publ_author_name
'Lotz, Matthias'
'Schuecker, Raffael'
'Mereiter, Kurt'
'Knochel, Paul'

_publ_section_title
;
 Synthesis of Exclusively Centrostereogenic 1,3-Bidentate
 Ferrocenyldiphosphane Ligands and Their Use in Enantioselective
 Hydrogenations
;
_journal_issue 23
_journal_name_full Organometallics
_journal_page_first 6503
_journal_paper_doi 10.1021/om100830m
_journal_volume 29
_journal_year 2010
_chemical_absolute_configuration ad
_chemical_formula_moiety 'C17 H15 Br Fe O'
_chemical_formula_sum 'C17 H15 Br Fe O'
_chemical_formula_weight 371.05
_chemical_name_common '(R)-4, (1231tt)'
_chemical_name_systematic
; 
(R)-(2-Bromo-phenyl)-ferrocenyl-methanol
;
_space_group_IT_number 19
_symmetry_cell_setting orthorhombic
_symmetry_space_group_name_Hall 'P 2ac 2ab'
_symmetry_space_group_name_H-M 'P 21 21 21'
_atom_sites_solution_hydrogens geom
_atom_sites_solution_primary direct
_atom_sites_solution_secondary difmap
_audit_creation_method SHELXL-97
_cell_angle_alpha 90.00
_cell_angle_beta 90.00
_cell_angle_gamma 90.00
_cell_formula_units_Z 4
_cell_length_a 8.0597(4)
_cell_length_b 11.2942(5)
_cell_length_c 15.5563(7)
_cell_measurement_reflns_used 7315
_cell_measurement_temperature 100(2)
_cell_measurement_theta_max 29.95
_cell_measurement_theta_min 2.53
_cell_volume 1416.06(11)
_computing_cell_refinement 'Bruker SAINT'
_computing_data_collection 'Bruker APEX2'
_computing_data_reduction 'Bruker SAINT'
_computing_molecular_graphics 'Bruker SHELXTL'
_computing_publication_material 'Bruker SHELXTL'
_computing_structure_refinement 'SHELXL-97 (Sheldrick, 2008)'
_computing_structure_solution 'SHELXS-97 (Sheldrick, 2008)'
_diffrn_ambient_temperature 100(2)
_diffrn_measured_fraction_theta_full 0.995
_diffrn_measured_fraction_theta_max 0.995
_diffrn_measurement_device_type 'Bruker APEX-II CCD'
_diffrn_measurement_method '\f and \w scans'
_diffrn_radiation_monochromator graphite
_diffrn_radiation_source 'fine-focus sealed tube'
_diffrn_radiation_type MoK\a
_diffrn_radiation_wavelength 0.71073
_diffrn_reflns_av_R_equivalents 0.0207
_diffrn_reflns_av_sigmaI/netI 0.0155
_diffrn_reflns_limit_h_max 11
_diffrn_reflns_limit_h_min -10
_diffrn_reflns_limit_k_max 15
_diffrn_reflns_limit_k_min -15
_diffrn_reflns_limit_l_max 21
_diffrn_reflns_limit_l_min -21
_diffrn_reflns_number 21084
_diffrn_reflns_theta_full 29.95
_diffrn_reflns_theta_max 29.95
_diffrn_reflns_theta_min 2.23
_diffrn_standards_decay_% 0
_exptl_absorpt_coefficient_mu 3.878
_exptl_absorpt_correction_T_max 1.00
_exptl_absorpt_correction_T_min 0.82
_exptl_absorpt_correction_type multi-scan
_exptl_absorpt_process_details 'program SADABS'
_exptl_crystal_colour orange
_exptl_crystal_density_diffrn 1.740
_exptl_crystal_density_method 'not measured'
_exptl_crystal_description cube
_exptl_crystal_F_000 744
_exptl_crystal_size_max 0.35
_exptl_crystal_size_mid 0.31
_exptl_crystal_size_min 0.28
_refine_diff_density_max 1.001
_refine_diff_density_min -0.573
_refine_diff_density_rms 0.077
_refine_ls_abs_structure_details 'Flack H D (1983), Acta Cryst. A39, 876-881'
_refine_ls_abs_structure_Flack 0.011(6)
_refine_ls_extinction_method none
_refine_ls_goodness_of_fit_ref 1.007
_refine_ls_hydrogen_treatment mixed
_refine_ls_matrix_type full
_refine_ls_number_parameters 185
_refine_ls_number_reflns 4112
_refine_ls_number_restraints 0
_refine_ls_restrained_S_all 0.998
_refine_ls_R_factor_all 0.0226
_refine_ls_R_factor_gt 0.0219
_refine_ls_shift/su_max 0.008
_refine_ls_shift/su_mean 0.002
_refine_ls_structure_factor_coef Fsqd
_refine_ls_weighting_details 'calc w=1/[\s^2^(Fo^2^)+(0.0360P)^2^+0.7124P] where P=(Fo^2^+2Fc^2^)/3'
_refine_ls_weighting_scheme calc
_refine_ls_wR_factor_gt 0.0563
_refine_ls_wR_factor_ref 0.0566
_reflns_number_gt 4013
_reflns_number_total 4112
_reflns_threshold_expression >2sigma(I)
_cod_data_source_file om100830m_si_001.cif
_cod_data_source_block R4
_cod_depositor_comments
;
The following automatic conversions were performed:

'_symmetry_cell_setting' value 'Orthorhombic' changed to
'orthorhombic' according to
/home/saulius/struct/CIF-dictionaries/cif_core.dic dictionary named
'cif_core.dic' version 2.4.1 from 2010-06-29.

Automatic conversion script
Id: cif_fix_values 1715 2011-07-08 13:25:40Z adriana 
;
_cod_original_sg_symbol_H-M P2(1)2(1)2(1)
_cod_database_code 4067099

loop_
_symmetry_equiv_pos_as_xyz
'x, y, z'
'-x+1/2, -y, z+1/2'
'-x, y+1/2, -z+1/2'
'x+1/2, -y+1/2, -z'

loop_
_atom_site_label
_atom_site_type_symbol
_atom_site_fract_x
_atom_site_fract_y
_atom_site_fract_z
_atom_site_U_iso_or_equiv
_atom_site_adp_type
_atom_site_occupancy
_atom_site_symmetry_multiplicity
_atom_site_calc_flag
_atom_site_refinement_flags
Fe1 Fe 0.51663(3) 0.23036(2) 0.304261(14) 0.01381(5) Uani 1 1 d U
Br1 Br 1.03505(2) 0.063067(17) 0.100386(13) 0.02319(5) Uani 1 1 d U
O1 O 0.93020(18) 0.30973(13) 0.31988(9) 0.0217(3) Uani 1 1 d U
H1O H 0.841(4) 0.300(3) 0.347(2) 0.032(7) Uiso 1 1 d .
C1 C 0.7173(2) 0.23344(16) 0.22341(10) 0.0147(2) Uani 1 1 d U
C2 C 0.6113(2) 0.33285(15) 0.20709(11) 0.0173(3) Uani 1 1 d U
H2A H 0.6433 0.4182 0.2116 0.021 Uiso 1 1 calc R
C3 C 0.4514(2) 0.28863(17) 0.18434(11) 0.0197(3) Uani 1 1 d U
H3A H 0.3517 0.3374 0.1699 0.024 Uiso 1 1 calc R
C4 C 0.4589(3) 0.16251(17) 0.18607(11) 0.0204(3) Uani 1 1 d U
H4A H 0.3649 0.1075 0.1732 0.024 Uiso 1 1 calc R
C5 C 0.6225(2) 0.12824(16) 0.20996(11) 0.0175(3) Uani 1 1 d U
H5A H 0.6635 0.0452 0.2168 0.021 Uiso 1 1 calc R
C6 C 0.5885(3) 0.2262(2) 0.43125(11) 0.0255(3) Uani 1 1 d U
H6A H 0.7052 0.2216 0.4529 0.031 Uiso 1 1 calc R
C7 C 0.4985(3) 0.33160(17) 0.41319(11) 0.0237(3) Uani 1 1 d U
H7A H 0.5406 0.4143 0.4202 0.028 Uiso 1 1 calc R
C8 C 0.3382(3) 0.29877(19) 0.38318(12) 0.0239(3) Uani 1 1 d U
H8A H 0.2476 0.3543 0.3658 0.029 Uiso 1 1 calc R
C9 C 0.3297(3) 0.17298(19) 0.38244(13) 0.0261(4) Uani 1 1 d U
H9A H 0.2319 0.1246 0.3642 0.031 Uiso 1 1 calc R
C10 C 0.4836(3) 0.12802(18) 0.41194(12) 0.0275(4) Uani 1 1 d U
H10A H 0.5136 0.0425 0.4179 0.033 Uiso 1 1 calc R
C11 C 0.9000(2) 0.24020(16) 0.24443(10) 0.0158(3) Uani 1 1 d U
H11A H 0.9435 0.1583 0.2539 0.019 Uiso 1 1 calc R
C12 C 0.9918(2) 0.29597(15) 0.16970(10) 0.0162(3) Uani 1 1 d U
C13 C 1.0500(2) 0.23093(16) 0.10004(11) 0.0179(3) Uani 1 1 d U
C14 C 1.1237(2) 0.28477(19) 0.02889(11) 0.0226(3) Uani 1 1 d U
H14A H 1.1630 0.2384 -0.0178 0.027 Uiso 1 1 calc R
C15 C 1.1386(2) 0.40700(19) 0.02738(13) 0.0247(4) Uani 1 1 d U
H15A H 1.1894 0.4455 -0.0201 0.030 Uiso 1 1 calc R
C16 C 1.0781(3) 0.47297(17) 0.09659(12) 0.0231(3) Uani 1 1 d U
H16A H 1.0840 0.5569 0.0946 0.028 Uiso 1 1 calc R
C17 C 1.0105(2) 0.41914(15) 0.16697(11) 0.0202(3) Uani 1 1 d U
H17A H 0.9758 0.4657 0.2145 0.024 Uiso 1 1 calc R

loop_
_atom_site_aniso_label
_atom_site_aniso_U_11
_atom_site_aniso_U_22
_atom_site_aniso_U_33
_atom_site_aniso_U_23
_atom_site_aniso_U_13
_atom_site_aniso_U_12
Fe1 0.01305(11) 0.01659(10) 0.01178(9) -0.00024(8) 0.00109(8) 0.00024(8)
Br1 0.02078(9) 0.02252(8) 0.02625(9) -0.00781(7) -0.00125(7) -0.00100(7)
O1 0.0204(7) 0.0281(6) 0.0166(5) -0.0035(5) 0.0003(5) -0.0063(5)
C1 0.0134(6) 0.0174(7) 0.0132(6) -0.0006(5) 0.0008(4) 0.0001(5)
C2 0.0163(7) 0.0194(7) 0.0161(6) 0.0024(5) 0.0019(6) 0.0017(5)
C3 0.0156(7) 0.0286(8) 0.0149(5) 0.0030(6) -0.0006(6) 0.0007(6)
C4 0.0161(7) 0.0294(8) 0.0156(6) -0.0053(6) -0.0013(6) -0.0037(6)
C5 0.0160(7) 0.0203(7) 0.0161(6) -0.0047(5) 0.0017(5) -0.0016(5)
C6 0.0244(8) 0.0396(9) 0.0124(5) -0.0001(7) -0.0002(6) 0.0038(7)
C7 0.0272(9) 0.0269(7) 0.0172(6) -0.0071(5) 0.0064(7) -0.0009(6)
C8 0.0208(7) 0.0317(8) 0.0194(8) -0.0013(6) 0.0072(6) 0.0064(6)
C9 0.0241(8) 0.0330(9) 0.0210(8) 0.0003(6) 0.0095(6) -0.0075(7)
C10 0.0385(10) 0.0262(7) 0.0178(6) 0.0059(6) 0.0079(7) 0.0039(7)
C11 0.0138(6) 0.0171(7) 0.0164(6) -0.0012(5) -0.0003(5) -0.0007(5)
C12 0.0119(7) 0.0206(7) 0.0162(6) 0.0011(5) -0.0003(5) 0.0000(6)
C13 0.0143(7) 0.0229(6) 0.0165(6) -0.0014(6) -0.0021(6) -0.0005(6)
C14 0.0195(8) 0.0336(9) 0.0147(7) 0.0005(6) 0.0000(6) 0.0004(7)
C15 0.0200(9) 0.0335(9) 0.0207(8) 0.0091(7) 0.0014(6) -0.0001(7)
C16 0.0318(9) 0.0183(7) 0.0193(7) 0.0067(6) -0.0032(7) 0.0045(7)
C17 0.0186(8) 0.0209(7) 0.0211(7) 0.0028(5) 0.0025(6) 0.0000(6)

loop_
_atom_type_symbol
_atom_type_description
_atom_type_scat_dispersion_real
_atom_type_scat_dispersion_imag
_atom_type_scat_source
C C 0.0033 0.0016 'International Tables Vol C Tables 4.2.6.8 and 6.1.1.4'
H H 0.0000 0.0000 'International Tables Vol C Tables 4.2.6.8 and 6.1.1.4'
O O 0.0106 0.0060 'International Tables Vol C Tables 4.2.6.8 and 6.1.1.4'
Fe Fe 0.3463 0.8444 'International Tables Vol C Tables 4.2.6.8 and 6.1.1.4'
Br Br -0.2901 2.4595 'International Tables Vol C Tables 4.2.6.8 and 6.1.1.4'

loop_
_geom_angle_atom_site_label_1
_geom_angle_atom_site_label_2
_geom_angle_atom_site_label_3
_geom_angle
C8 Fe1 C9 40.76(8)
C8 Fe1 C4 121.45(8)
C9 Fe1 C4 104.39(8)
C8 Fe1 C3 104.20(8)
C9 Fe1 C3 117.08(8)
C4 Fe1 C3 40.79(7)
C8 Fe1 C1 156.66(8)
C9 Fe1 C1 162.44(8)
C4 Fe1 C1 68.54(7)
C3 Fe1 C1 68.76(7)
C8 Fe1 C7 40.70(8)
C9 Fe1 C7 68.41(8)
C4 Fe1 C7 159.39(8)
C3 Fe1 C7 123.77(8)
C1 Fe1 C7 123.66(8)
C8 Fe1 C2 119.42(8)
C9 Fe1 C2 153.18(8)
C4 Fe1 C2 68.50(7)
C3 Fe1 C2 40.74(7)
C1 Fe1 C2 40.93(7)
C7 Fe1 C2 108.72(8)
C8 Fe1 C10 68.36(8)
C9 Fe1 C10 40.50(9)
C4 Fe1 C10 119.55(8)
C3 Fe1 C10 153.08(8)
C1 Fe1 C10 127.79(8)
C7 Fe1 C10 68.29(8)
C2 Fe1 C10 165.36(9)
C8 Fe1 C5 159.25(8)
C9 Fe1 C5 123.66(8)
C4 Fe1 C5 40.67(7)
C3 Fe1 C5 68.66(7)
C1 Fe1 C5 40.75(7)
C7 Fe1 C5 159.12(8)
C2 Fe1 C5 68.63(7)
C10 Fe1 C5 108.71(8)
C8 Fe1 C6 68.30(8)
C9 Fe1 C6 68.23(9)
C4 Fe1 C6 156.59(8)
C3 Fe1 C6 162.55(8)
C1 Fe1 C6 111.54(8)
C7 Fe1 C6 40.51(8)
C2 Fe1 C6 127.98(8)
C10 Fe1 C6 40.59(9)
C5 Fe1 C6 123.77(8)
C11 O1 H1O 101(2)
C5 C1 C2 107.88(14)
C5 C1 C11 126.53(16)
C2 C1 C11 125.44(16)
C5 C1 Fe1 69.74(9)
C2 C1 Fe1 69.61(9)
C11 C1 Fe1 129.61(11)
C3 C2 C1 107.94(15)
C3 C2 Fe1 69.47(10)
C1 C2 Fe1 69.45(9)
C3 C2 H2A 126.0
C1 C2 H2A 126.0
Fe1 C2 H2A 126.0
C2 C3 C4 107.87(17)
C2 C3 Fe1 69.79(10)
C4 C3 Fe1 69.56(10)
C2 C3 H3A 126.1
C4 C3 H3A 126.1
Fe1 C3 H3A 126.1
C5 C4 C3 108.40(17)
C5 C4 Fe1 69.91(10)
C3 C4 Fe1 69.66(10)
C5 C4 H4A 125.8
C3 C4 H4A 125.8
Fe1 C4 H4A 125.8
C4 C5 C1 107.90(16)
C4 C5 Fe1 69.42(10)
C1 C5 Fe1 69.51(10)
C4 C5 H5A 126.0
C1 C5 H5A 126.0
Fe1 C5 H5A 126.0
C7 C6 C10 107.86(18)
C7 C6 Fe1 69.37(10)
C10 C6 Fe1 69.45(10)
C7 C6 H6A 126.1
C10 C6 H6A 126.1
Fe1 C6 H6A 126.1
C6 C7 C8 108.04(17)
C6 C7 Fe1 70.12(10)
C8 C7 Fe1 69.39(10)
C6 C7 H7A 126.0
C8 C7 H7A 126.0
Fe1 C7 H7A 126.0
C9 C8 C7 107.88(18)
C9 C8 Fe1 69.60(11)
C7 C8 Fe1 69.91(10)
C9 C8 H8A 126.1
C7 C8 H8A 126.1
Fe1 C8 H8A 126.1
C10 C9 C8 108.23(19)
C10 C9 Fe1 70.15(11)
C8 C9 Fe1 69.64(11)
C10 C9 H9A 125.9
C8 C9 H9A 125.9
Fe1 C9 H9A 125.9
C9 C10 C6 107.99(18)
C9 C10 Fe1 69.35(11)
C6 C10 Fe1 69.96(10)
C9 C10 H10A 126.0
C6 C10 H10A 126.0
Fe1 C10 H10A 126.0
O1 C11 C1 111.75(14)
O1 C11 C12 108.53(14)
C1 C11 C12 109.33(14)
O1 C11 H11A 109.1
C1 C11 H11A 109.1
C12 C11 H11A 109.1
C13 C12 C17 117.70(15)
C13 C12 C11 122.89(15)
C17 C12 C11 119.28(15)
C12 C13 C14 122.10(17)
C12 C13 Br1 120.24(13)
C14 C13 Br1 117.65(14)
C15 C14 C13 118.97(18)
C15 C14 H14A 120.5
C13 C14 H14A 120.5
C14 C15 C16 119.19(18)
C14 C15 H15A 120.4
C16 C15 H15A 120.4
C17 C16 C15 121.31(18)
C17 C16 H16A 119.3
C15 C16 H16A 119.3
C16 C17 C12 120.64(17)
C16 C17 H17A 119.7
C12 C17 H17A 119.7

loop_
_geom_bond_atom_site_label_1
_geom_bond_atom_site_label_2
_geom_bond_distance
Fe1 C8 2.0425(18)
Fe1 C9 2.042(2)
Fe1 C4 2.0455(17)
Fe1 C3 2.0468(17)
Fe1 C1 2.0489(16)
Fe1 C7 2.0494(17)
Fe1 C2 2.0510(17)
Fe1 C10 2.0525(18)
Fe1 C5 2.0519(17)
Fe1 C6 2.0592(18)
Br1 C13 1.8997(18)
O1 C11 1.433(2)
O1 H1O 0.84(3)
C1 C5 1.428(2)
C1 C2 1.434(2)
C1 C11 1.511(2)
C2 C3 1.426(3)
C2 H2A 1.0000
C3 C4 1.426(3)
C3 H3A 1.0000
C4 C5 1.424(3)
C4 H4A 1.0000
C5 H5A 1.0000
C6 C7 1.422(3)
C6 C10 1.426(3)
C6 H6A 1.0000
C7 C8 1.423(3)
C7 H7A 1.0000
C8 C9 1.422(3)
C8 H8A 1.0000
C9 C10 1.417(3)
C9 H9A 1.0000
C10 H10A 1.0000
C11 C12 1.515(2)
C11 H11A 1.0000
C12 C13 1.391(2)
C12 C17 1.400(2)
C13 C14 1.396(3)
C14 C15 1.386(3)
C14 H14A 0.9500
C15 C16 1.397(3)
C15 H15A 0.9500
C16 C17 1.366(3)
C16 H16A 0.9500
C17 H17A 0.9500

loop_
_geom_torsion_atom_site_label_1
_geom_torsion_atom_site_label_2
_geom_torsion_atom_site_label_3
_geom_torsion_atom_site_label_4
_geom_torsion
C8 Fe1 C1 C5 -157.87(18)
C9 Fe1 C1 C5 31.5(3)
C4 Fe1 C1 C5 -37.59(10)
C3 Fe1 C1 C5 -81.53(11)
C7 Fe1 C1 C5 161.23(11)
C2 Fe1 C1 C5 -119.10(14)
C10 Fe1 C1 C5 73.86(13)
C6 Fe1 C1 C5 117.21(12)
C8 Fe1 C1 C2 -38.8(2)
C9 Fe1 C1 C2 150.6(2)
C4 Fe1 C1 C2 81.51(11)
C3 Fe1 C1 C2 37.57(10)
C7 Fe1 C1 C2 -79.67(12)
C10 Fe1 C1 C2 -167.04(11)
C5 Fe1 C1 C2 119.10(14)
C6 Fe1 C1 C2 -123.68(11)
C8 Fe1 C1 C11 80.9(2)
C9 Fe1 C1 C11 -89.7(3)
C4 Fe1 C1 C11 -158.80(18)
C3 Fe1 C1 C11 157.26(18)
C7 Fe1 C1 C11 40.02(19)
C2 Fe1 C1 C11 119.7(2)
C10 Fe1 C1 C11 -47.4(2)
C5 Fe1 C1 C11 -121.2(2)
C6 Fe1 C1 C11 -4.00(18)
C5 C1 C2 C3 0.46(18)
C11 C1 C2 C3 176.23(15)
Fe1 C1 C2 C3 -59.00(12)
C5 C1 C2 Fe1 59.46(11)
C11 C1 C2 Fe1 -124.77(16)
C8 Fe1 C2 C3 -77.10(12)
C9 Fe1 C2 C3 -41.4(2)
C4 Fe1 C2 C3 37.84(11)
C1 Fe1 C2 C3 119.45(14)
C7 Fe1 C2 C3 -120.39(11)
C10 Fe1 C2 C3 164.0(3)
C5 Fe1 C2 C3 81.68(11)
C6 Fe1 C2 C3 -161.46(11)
C8 Fe1 C2 C1 163.45(10)
C9 Fe1 C2 C1 -160.83(15)
C4 Fe1 C2 C1 -81.60(11)
C3 Fe1 C2 C1 -119.45(14)
C7 Fe1 C2 C1 120.17(11)
C10 Fe1 C2 C1 44.5(3)
C5 Fe1 C2 C1 -37.77(10)
C6 Fe1 C2 C1 79.09(13)
C1 C2 C3 C4 -0.36(19)
Fe1 C2 C3 C4 -59.35(12)
C1 C2 C3 Fe1 58.99(11)
C8 Fe1 C3 C2 118.86(11)
C9 Fe1 C3 C2 160.43(11)
C4 Fe1 C3 C2 -119.09(16)
C1 Fe1 C3 C2 -37.74(10)
C7 Fe1 C3 C2 79.36(12)
C10 Fe1 C3 C2 -171.12(16)
C5 Fe1 C3 C2 -81.63(11)
C6 Fe1 C3 C2 56.7(3)
C8 Fe1 C3 C4 -122.05(13)
C9 Fe1 C3 C4 -80.48(13)
C1 Fe1 C3 C4 81.35(12)
C7 Fe1 C3 C4 -161.55(12)
C2 Fe1 C3 C4 119.09(16)
C10 Fe1 C3 C4 -52.0(2)
C5 Fe1 C3 C4 37.46(11)
C6 Fe1 C3 C4 175.8(2)
C2 C3 C4 C5 0.1(2)
Fe1 C3 C4 C5 -59.37(12)
C2 C3 C4 Fe1 59.50(12)
C8 Fe1 C4 C5 -165.98(11)
C9 Fe1 C4 C5 -125.42(12)
C3 Fe1 C4 C5 119.61(16)
C1 Fe1 C4 C5 37.67(10)
C7 Fe1 C4 C5 168.0(2)
C2 Fe1 C4 C5 81.81(11)
C10 Fe1 C4 C5 -84.61(13)
C6 Fe1 C4 C5 -57.2(2)
C8 Fe1 C4 C3 74.41(14)
C9 Fe1 C4 C3 114.97(12)
C1 Fe1 C4 C3 -81.94(12)
C7 Fe1 C4 C3 48.3(3)
C2 Fe1 C4 C3 -37.80(11)
C10 Fe1 C4 C3 155.77(12)
C5 Fe1 C4 C3 -119.61(16)
C6 Fe1 C4 C3 -176.82(18)
C3 C4 C5 C1 0.2(2)
Fe1 C4 C5 C1 -59.06(11)
C3 C4 C5 Fe1 59.22(12)
C2 C1 C5 C4 -0.38(18)
C11 C1 C5 C4 -176.09(15)
Fe1 C1 C5 C4 59.00(12)
C2 C1 C5 Fe1 -59.38(11)
C11 C1 C5 Fe1 124.91(16)
C8 Fe1 C5 C4 35.7(3)
C9 Fe1 C5 C4 71.52(13)
C3 Fe1 C5 C4 -37.57(11)
C1 Fe1 C5 C4 -119.39(15)
C7 Fe1 C5 C4 -168.11(19)
C2 Fe1 C5 C4 -81.46(11)
C10 Fe1 C5 C4 113.87(12)
C6 Fe1 C5 C4 156.31(11)
C8 Fe1 C5 C1 155.1(2)
C9 Fe1 C5 C1 -169.09(11)
C4 Fe1 C5 C1 119.39(15)
C3 Fe1 C5 C1 81.82(11)
C7 Fe1 C5 C1 -48.7(2)
C2 Fe1 C5 C1 37.93(10)
C10 Fe1 C5 C1 -126.73(11)
C6 Fe1 C5 C1 -84.30(13)
C8 Fe1 C6 C7 -37.78(12)
C9 Fe1 C6 C7 -81.81(13)
C4 Fe1 C6 C7 -157.40(19)
C3 Fe1 C6 C7 29.5(3)
C1 Fe1 C6 C7 117.09(12)
C2 Fe1 C6 C7 73.33(14)
C10 Fe1 C6 C7 -119.41(17)
C5 Fe1 C6 C7 161.38(11)
C8 Fe1 C6 C10 81.63(13)
C9 Fe1 C6 C10 37.60(13)
C4 Fe1 C6 C10 -38.0(3)
C3 Fe1 C6 C10 149.0(2)
C1 Fe1 C6 C10 -123.50(12)
C7 Fe1 C6 C10 119.41(17)
C2 Fe1 C6 C10 -167.26(12)
C5 Fe1 C6 C10 -79.21(14)
C10 C6 C7 C8 0.3(2)
Fe1 C6 C7 C8 59.24(12)
C10 C6 C7 Fe1 -58.98(13)
C8 Fe1 C7 C6 119.20(17)
C9 Fe1 C7 C6 81.31(13)
C4 Fe1 C7 C6 154.3(2)
C3 Fe1 C7 C6 -169.76(12)
C1 Fe1 C7 C6 -84.24(14)
C2 Fe1 C7 C6 -127.13(12)
C10 Fe1 C7 C6 37.59(12)
C5 Fe1 C7 C6 -48.1(3)
C9 Fe1 C7 C8 -37.89(12)
C4 Fe1 C7 C8 35.1(3)
C3 Fe1 C7 C8 71.04(14)
C1 Fe1 C7 C8 156.56(11)
C2 Fe1 C7 C8 113.67(12)
C10 Fe1 C7 C8 -81.61(13)
C5 Fe1 C7 C8 -167.33(19)
C6 Fe1 C7 C8 -119.20(17)
C6 C7 C8 C9 -0.2(2)
Fe1 C7 C8 C9 59.48(13)
C6 C7 C8 Fe1 -59.69(13)
C4 Fe1 C8 C9 74.73(14)
C3 Fe1 C8 C9 115.20(13)
C1 Fe1 C8 C9 -175.70(16)
C7 Fe1 C8 C9 -118.99(17)
C2 Fe1 C8 C9 156.21(12)
C10 Fe1 C8 C9 -37.56(13)
C5 Fe1 C8 C9 48.3(3)
C6 Fe1 C8 C9 -81.38(14)
C9 Fe1 C8 C7 118.99(17)
C4 Fe1 C8 C7 -166.28(11)
C3 Fe1 C8 C7 -125.81(12)
C1 Fe1 C8 C7 -56.7(2)
C2 Fe1 C8 C7 -84.80(13)
C10 Fe1 C8 C7 81.44(13)
C5 Fe1 C8 C7 167.26(19)
C6 Fe1 C8 C7 37.61(12)
C7 C8 C9 C10 0.1(2)
Fe1 C8 C9 C10 59.76(13)
C7 C8 C9 Fe1 -59.67(13)
C8 Fe1 C9 C10 -119.26(18)
C4 Fe1 C9 C10 118.91(13)
C3 Fe1 C9 C10 160.60(12)
C1 Fe1 C9 C10 55.1(3)
C7 Fe1 C9 C10 -81.42(13)
C2 Fe1 C9 C10 -170.41(15)
C5 Fe1 C9 C10 79.27(14)
C6 Fe1 C9 C10 -37.67(12)
C4 Fe1 C9 C8 -121.83(13)
C3 Fe1 C9 C8 -80.14(14)
C1 Fe1 C9 C8 174.3(2)
C7 Fe1 C9 C8 37.83(12)
C2 Fe1 C9 C8 -51.2(2)
C10 Fe1 C9 C8 119.26(18)
C5 Fe1 C9 C8 -161.48(12)
C6 Fe1 C9 C8 81.58(13)
C8 C9 C10 C6 0.1(2)
Fe1 C9 C10 C6 59.51(13)
C8 C9 C10 Fe1 -59.44(14)
C7 C6 C10 C9 -0.2(2)
Fe1 C6 C10 C9 -59.13(13)
C7 C6 C10 Fe1 58.93(12)
C8 Fe1 C10 C9 37.79(12)
C4 Fe1 C10 C9 -77.07(14)
C3 Fe1 C10 C9 -40.8(2)
C1 Fe1 C10 C9 -161.75(11)
C7 Fe1 C10 C9 81.74(13)
C2 Fe1 C10 C9 162.7(3)
C5 Fe1 C10 C9 -120.30(12)
C6 Fe1 C10 C9 119.26(17)
C8 Fe1 C10 C6 -81.47(13)
C9 Fe1 C10 C6 -119.26(17)
C4 Fe1 C10 C6 163.67(12)
C3 Fe1 C10 C6 -160.03(16)
C1 Fe1 C10 C6 78.98(14)
C7 Fe1 C10 C6 -37.52(12)
C2 Fe1 C10 C6 43.4(3)
C5 Fe1 C10 C6 120.44(12)
C5 C1 C11 O1 -126.72(17)
C2 C1 C11 O1 58.3(2)
Fe1 C1 C11 O1 -33.6(2)
C5 C1 C11 C12 113.11(18)
C2 C1 C11 C12 -61.9(2)
Fe1 C1 C11 C12 -153.81(13)
O1 C11 C12 C13 151.22(16)
C1 C11 C12 C13 -86.7(2)
O1 C11 C12 C17 -33.0(2)
C1 C11 C12 C17 89.07(19)
C17 C12 C13 C14 -0.5(3)
C11 C12 C13 C14 175.30(16)
C17 C12 C13 Br1 178.17(13)
C11 C12 C13 Br1 -6.0(2)
C12 C13 C14 C15 -0.3(3)
Br1 C13 C14 C15 -179.04(15)
C13 C14 C15 C16 -0.7(3)
C14 C15 C16 C17 2.6(3)
C15 C16 C17 C12 -3.5(3)
C13 C12 C17 C16 2.4(3)
C11 C12 C17 C16 -173.57(17)
